data_4125991
loop_
_publ_author_name
'Jian, Zhongbao'
'Kehr, Gerald'
'Daniliuc, Constantin G.'
'Wibbeling, Birgit'
'Wiegand, Thomas'
'Siedow, Melanie'
'Eckert, Hellmut'
'Bursch, Markus'
'Grimme, Stefan'
'Erker, Gerhard'

_publ_section_title
;
 CO-Reduction Chemistry: Reaction of a CO-Derived Formylhydridoborate with
 Carbon Monoxide, with Carbon Dioxide, and with Dihydrogen.
;
_journal_name_full 'Journal of the American Chemical Society'
_journal_paper_doi 10.1021/jacs.7b02548
_journal_year 2017
_chemical_formula_sum 'C43 H43 B F10 O3 Zr'
_chemical_formula_weight 899.80
_chemical_name_systematic
; 
 ? 
;
_space_group_IT_number 14
_symmetry_cell_setting monoclinic
_symmetry_space_group_name_Hall '-P 2ybc'
_symmetry_space_group_name_H-M 'P 1 21/c 1'
_atom_sites_solution_hydrogens geom
_atom_sites_solution_primary direct
_atom_sites_solution_secondary difmap
_audit_creation_method SHELXL-97
_cell_angle_alpha 90.00
_cell_angle_beta 95.505(1)
_cell_angle_gamma 90.00
_cell_formula_units_Z 4
_cell_length_a 15.7125(3)
_cell_length_b 10.5905(2)
_cell_length_c 27.2479(5)
_cell_measurement_reflns_used 10727
_cell_measurement_temperature 173(2)
_cell_measurement_theta_max 28.28
_cell_measurement_theta_min 4.08
_cell_volume 4513.23(15)
_computing_cell_refinement 'Collect (Nonius B.V., 1998)'
_computing_data_collection 'Collect (Nonius B.V., 1998)'
_computing_data_reduction 'Denzo-SMN (Otwinowski & Minor, 1997)'
_computing_molecular_graphics 'XP (BrukerAXS, 2000)'
_computing_publication_material 'SHELXL-97 (Sheldrick, 1997)'
_computing_structure_refinement 'SHELXL-97 (Sheldrick, 1997)'
_computing_structure_solution 'SHELXS-97 (Sheldrick, 1990)'
_diffrn_ambient_temperature 173(2)
_diffrn_measured_fraction_theta_full 0.988
_diffrn_measured_fraction_theta_max 0.988
_diffrn_measurement_device_type 'Nonius KappaCCD APEXII'
_diffrn_measurement_method '\w and \f scans'
_diffrn_radiation_monochromator 'Montel mirror'
_diffrn_radiation_source 'rotating anode Nonius FR591'
_diffrn_radiation_type MoK\a
_diffrn_radiation_wavelength 0.71073
_diffrn_reflns_av_R_equivalents 0.059
_diffrn_reflns_av_sigmaI/netI 0.0447
_diffrn_reflns_limit_h_max 20
_diffrn_reflns_limit_h_min -20
_diffrn_reflns_limit_k_max 13
_diffrn_reflns_limit_k_min -14
_diffrn_reflns_limit_l_max 36
_diffrn_reflns_limit_l_min -36
_diffrn_reflns_number 42000
_diffrn_reflns_theta_full 28.17
_diffrn_reflns_theta_max 28.17
_diffrn_reflns_theta_min 4.11
_exptl_absorpt_coefficient_mu 0.320
_exptl_absorpt_correction_T_max 0.9842
_exptl_absorpt_correction_T_min 0.9536
_exptl_absorpt_correction_type multi-scan
_exptl_absorpt_process_details 'Denzo (Otwinowski, Borek, Majewski & Minor, 2003)'
_exptl_crystal_colour yellow
_exptl_crystal_density_diffrn 1.324
_exptl_crystal_density_method 'not measured'
_exptl_crystal_description prism
_exptl_crystal_F_000 1840
_exptl_crystal_size_max 0.15
_exptl_crystal_size_mid 0.12
_exptl_crystal_size_min 0.05
_refine_diff_density_max 0.330
_refine_diff_density_min -0.544
_refine_diff_density_rms 0.060
_refine_ls_extinction_method none
_refine_ls_goodness_of_fit_ref 1.047
_refine_ls_hydrogen_treatment constr
_refine_ls_matrix_type full
_refine_ls_number_parameters 536
_refine_ls_number_reflns 10932
_refine_ls_number_restraints 0
_refine_ls_restrained_S_all 1.047
_refine_ls_R_factor_all 0.0586
_refine_ls_R_factor_gt 0.0445
_refine_ls_shift/su_max 0.002
_refine_ls_shift/su_mean 0.000
_refine_ls_structure_factor_coef Fsqd
_refine_ls_weighting_details 'calc w=1/[\s^2^(Fo^2^)+(0.0501P)^2^+2.2757P] where P=(Fo^2^+2Fc^2^)/3'
_refine_ls_weighting_scheme calc
_refine_ls_wR_factor_gt 0.1086
_refine_ls_wR_factor_ref 0.1156
_reflns_number_gt 8578
_reflns_number_total 10932
_reflns_threshold_expression >2sigma(I)
_cod_data_source_file ja7b02548_si_002.cif
_cod_data_source_block erk8611
_cod_original_sg_symbol_H-M P21/c
_cod_database_code 4125991

loop_
_symmetry_equiv_pos_as_xyz
'x, y, z'
'-x, y+1/2, -z+1/2'
'-x, -y, -z'
'x, -y-1/2, z-1/2'

loop_
_atom_site_label
_atom_site_type_symbol
_atom_site_fract_x
_atom_site_fract_y
_atom_site_fract_z
_atom_site_U_iso_or_equiv
_atom_site_adp_type
_atom_site_occupancy
_atom_site_symmetry_multiplicity
_atom_site_calc_flag
_atom_site_refinement_flags
Zr1 Zr 0.253808(12) 0.04285(2) 1.142208(7) 0.02819(7) Uani 1 1 d .
O1 O 0.22869(9) 0.15054(15) 1.19788(5) 0.0350(3) Uani 1 1 d .
O2 O 0.38936(9) 0.08810(15) 1.14465(5) 0.0321(3) Uani 1 1 d .
O3 O 0.45848(10) -0.02653(15) 1.09280(6) 0.0383(4) Uani 1 1 d .
C30 C 0.45713(13) 0.0663(2) 1.12564(8) 0.0304(4) Uani 1 1 d .
C31 C 0.54546(15) 0.0029(2) 1.07816(9) 0.0389(5) Uani 1 1 d .
H31A H 0.5454 0.0325 1.0437 0.047 Uiso 1 1 calc R
H31B H 0.5873 -0.0661 1.0852 0.047 Uiso 1 1 calc R
B1 B 0.55432(15) 0.1177(2) 1.11912(9) 0.0315(5) Uani 1 1 d .
C1 C 0.12937(15) 0.1148(3) 1.08287(9) 0.0455(6) Uani 1 1 d .
C2 C 0.18701(17) 0.0568(3) 1.05222(9) 0.0441(6) Uani 1 1 d .
C3 C 0.26190(15) 0.1306(3) 1.05436(8) 0.0418(5) Uani 1 1 d .
C4 C 0.25084(16) 0.2358(2) 1.08566(9) 0.0419(5) Uani 1 1 d .
C5 C 0.16859(16) 0.2283(3) 1.10157(9) 0.0435(6) Uani 1 1 d .
C6 C 0.03691(17) 0.0796(4) 1.08524(12) 0.0680(9) Uani 1 1 d .
H6A H 0.0244 0.0764 1.1198 0.102 Uiso 1 1 calc R
H6B H 0.0260 -0.0033 1.0700 0.102 Uiso 1 1 calc R
H6C H 0.0003 0.1429 1.0675 0.102 Uiso 1 1 calc R
C7 C 0.1665(2) -0.0452(3) 1.01430(10) 0.0672(9) Uani 1 1 d .
H7A H 0.1523 -0.0064 0.9819 0.101 Uiso 1 1 calc R
H7B H 0.1176 -0.0947 1.0233 0.101 Uiso 1 1 calc R
H7C H 0.2162 -0.1006 1.0131 0.101 Uiso 1 1 calc R
C8 C 0.33254(19) 0.1144(4) 1.02148(10) 0.0658(9) Uani 1 1 d .
H8A H 0.3449 0.0243 1.0180 0.099 Uiso 1 1 calc R
H8B H 0.3840 0.1579 1.0360 0.099 Uiso 1 1 calc R
H8C H 0.3149 0.1505 0.9890 0.099 Uiso 1 1 calc R
C9 C 0.3115(2) 0.3434(3) 1.09607(12) 0.0622(8) Uani 1 1 d .
H9A H 0.2876 0.4198 1.0798 0.093 Uiso 1 1 calc R
H9B H 0.3663 0.3233 1.0835 0.093 Uiso 1 1 calc R
H9C H 0.3205 0.3575 1.1317 0.093 Uiso 1 1 calc R
C10 C 0.1289(2) 0.3301(3) 1.12992(11) 0.0678(9) Uani 1 1 d .
H10A H 0.1650 0.3467 1.1606 0.102 Uiso 1 1 calc R
H10B H 0.0721 0.3030 1.1377 0.102 Uiso 1 1 calc R
H10C H 0.1236 0.4074 1.1100 0.102 Uiso 1 1 calc R
C11 C 0.18612(15) -0.1363(2) 1.18689(10) 0.0434(6) Uani 1 1 d .
C12 C 0.19224(16) -0.1808(2) 1.13850(10) 0.0437(6) Uani 1 1 d .
C13 C 0.28017(16) -0.1930(2) 1.13121(9) 0.0393(5) Uani 1 1 d .
C14 C 0.32789(15) -0.1593(2) 1.17585(8) 0.0355(5) Uani 1 1 d .
C15 C 0.26954(15) -0.1234(2) 1.21015(9) 0.0381(5) Uani 1 1 d .
C16 C 0.10568(19) -0.1294(3) 1.21271(13) 0.0683(9) Uani 1 1 d .
H16A H 0.0596 -0.0926 1.1904 0.103 Uiso 1 1 calc R
H16B H 0.1158 -0.0765 1.2422 0.103 Uiso 1 1 calc R
H16C H 0.0893 -0.2145 1.2223 0.103 Uiso 1 1 calc R
C17 C 0.1185(2) -0.2401(3) 1.10744(13) 0.0683(9) Uani 1 1 d .
H17A H 0.1022 -0.3190 1.1229 0.102 Uiso 1 1 calc R
H17B H 0.1355 -0.2581 1.0745 0.102 Uiso 1 1 calc R
H17C H 0.0697 -0.1820 1.1048 0.102 Uiso 1 1 calc R
C18 C 0.3164(2) -0.2563(3) 1.08854(10) 0.0544(7) Uani 1 1 d .
H18A H 0.3596 -0.2015 1.0760 0.082 Uiso 1 1 calc R
H18B H 0.2704 -0.2721 1.0623 0.082 Uiso 1 1 calc R
H18C H 0.3427 -0.3366 1.0994 0.082 Uiso 1 1 calc R
C19 C 0.42138(15) -0.1770(2) 1.18901(10) 0.0438(6) Uani 1 1 d .
H19A H 0.4441 -0.1052 1.2088 0.066 Uiso 1 1 calc R
H19B H 0.4504 -0.1826 1.1588 0.066 Uiso 1 1 calc R
H19C H 0.4311 -0.2550 1.2081 0.066 Uiso 1 1 calc R
C20 C 0.29349(19) -0.0924(3) 1.26351(9) 0.0494(6) Uani 1 1 d .
H20A H 0.2956 -0.1702 1.2830 0.074 Uiso 1 1 calc R
H20B H 0.2508 -0.0351 1.2752 0.074 Uiso 1 1 calc R
H20C H 0.3497 -0.0516 1.2671 0.074 Uiso 1 1 calc R
C21 C 0.21876(14) 0.1937(2) 1.24380(8) 0.0330(5) Uani 1 1 d .
C22 C 0.29198(14) 0.2316(2) 1.27344(8) 0.0336(5) Uani 1 1 d .
C23 C 0.28413(16) 0.2680(2) 1.32170(9) 0.0411(5) Uani 1 1 d .
H23 H 0.3341 0.2907 1.3422 0.049 Uiso 1 1 calc R
C24 C 0.20564(18) 0.2724(2) 1.34100(9) 0.0451(6) Uani 1 1 d .
C25 C 0.13393(16) 0.2403(2) 1.31012(9) 0.0435(6) Uani 1 1 d .
H25 H 0.0795 0.2449 1.3225 0.052 Uiso 1 1 calc R
C26 C 0.13811(14) 0.2014(2) 1.26156(8) 0.0393(5) Uani 1 1 d .
C27 C 0.37688(14) 0.2328(3) 1.25269(9) 0.0429(6) Uani 1 1 d .
H27A H 0.4199 0.2702 1.2768 0.064 Uiso 1 1 calc R
H27B H 0.3727 0.2829 1.2223 0.064 Uiso 1 1 calc R
H27C H 0.3936 0.1461 1.2454 0.064 Uiso 1 1 calc R
C28 C 0.1995(2) 0.3109(3) 1.39388(10) 0.0660(9) Uani 1 1 d .
H28A H 0.1406 0.3365 1.3981 0.099 Uiso 1 1 calc R
H28B H 0.2382 0.3818 1.4022 0.099 Uiso 1 1 calc R
H28C H 0.2155 0.2394 1.4157 0.099 Uiso 1 1 calc R
C29 C 0.05662(15) 0.1739(3) 1.22968(10) 0.0547(7) Uani 1 1 d .
H29A H 0.0200 0.1192 1.2477 0.082 Uiso 1 1 calc R
H29B H 0.0701 0.1312 1.1995 0.082 Uiso 1 1 calc R
H29C H 0.0267 0.2532 1.2211 0.082 Uiso 1 1 calc R
C41 C 0.62946(13) 0.0949(2) 1.16356(8) 0.0318(4) Uani 1 1 d .
F42 F 0.54189(8) 0.06869(13) 1.22870(5) 0.0403(3) Uani 1 1 d .
C42 C 0.62032(14) 0.0732(2) 1.21289(8) 0.0346(5) Uani 1 1 d .
F43 F 0.67571(11) 0.03570(14) 1.29582(5) 0.0517(4) Uani 1 1 d .
C43 C 0.68893(17) 0.0565(2) 1.24827(9) 0.0401(5) Uani 1 1 d .
F44 F 0.83789(10) 0.04384(16) 1.26885(7) 0.0629(5) Uani 1 1 d .
C44 C 0.77079(16) 0.0607(2) 1.23500(10) 0.0446(6) Uani 1 1 d .
F45 F 0.86371(9) 0.08451(18) 1.17270(7) 0.0646(5) Uani 1 1 d .
C45 C 0.78382(15) 0.0812(2) 1.18646(11) 0.0453(6) Uani 1 1 d .
F46 F 0.72947(9) 0.11646(15) 1.10492(5) 0.0491(4) Uani 1 1 d .
C46 C 0.71366(15) 0.0974(2) 1.15230(9) 0.0393(5) Uani 1 1 d .
C51 C 0.55699(13) 0.2627(2) 1.10036(8) 0.0337(5) Uani 1 1 d .
F52 F 0.51156(9) 0.33060(14) 1.17594(5) 0.0453(3) Uani 1 1 d .
C52 C 0.53698(14) 0.3602(2) 1.13148(9) 0.0377(5) Uani 1 1 d .
F53 F 0.51891(13) 0.57472(15) 1.15143(7) 0.0699(5) Uani 1 1 d .
C53 C 0.54022(17) 0.4865(2) 1.11980(11) 0.0479(6) Uani 1 1 d .
F54 F 0.56878(15) 0.64364(17) 1.06222(8) 0.0851(6) Uani 1 1 d .
C54 C 0.5651(2) 0.5206(3) 1.07477(12) 0.0572(7) Uani 1 1 d .
F55 F 0.61135(15) 0.46224(19) 0.99828(7) 0.0804(6) Uani 1 1 d .
C55 C 0.5862(2) 0.4290(3) 1.04253(11) 0.0560(7) Uani 1 1 d .
F56 F 0.60607(11) 0.21915(16) 1.02239(5) 0.0608(4) Uani 1 1 d .
C56 C 0.58275(16) 0.3036(3) 1.05591(9) 0.0445(6) Uani 1 1 d .

loop_
_atom_site_aniso_label
_atom_site_aniso_U_11
_atom_site_aniso_U_22
_atom_site_aniso_U_33
_atom_site_aniso_U_23
_atom_site_aniso_U_13
_atom_site_aniso_U_12
Zr1 0.02460(10) 0.03274(12) 0.02706(11) -0.00166(8) 0.00154(7) 0.00062(8)
O1 0.0311(7) 0.0430(9) 0.0311(8) -0.0080(7) 0.0036(6) 0.0040(7)
O2 0.0279(7) 0.0351(8) 0.0336(8) 0.0042(6) 0.0040(6) 0.0005(6)
O3 0.0378(8) 0.0398(9) 0.0382(8) -0.0070(7) 0.0082(6) -0.0063(7)
C30 0.0311(10) 0.0323(11) 0.0276(10) 0.0017(8) 0.0019(8) 0.0019(8)
C31 0.0379(12) 0.0430(13) 0.0366(12) -0.0040(10) 0.0080(9) 0.0008(10)
B1 0.0292(11) 0.0341(13) 0.0320(12) -0.0006(10) 0.0076(9) 0.0001(10)
C1 0.0349(12) 0.0596(17) 0.0403(13) 0.0065(12) -0.0046(9) 0.0055(11)
C2 0.0492(14) 0.0501(15) 0.0301(11) -0.0012(10) -0.0113(10) 0.0049(11)
C3 0.0411(12) 0.0540(15) 0.0298(11) 0.0055(10) 0.0002(9) 0.0092(11)
C4 0.0435(13) 0.0450(14) 0.0356(12) 0.0091(10) -0.0049(9) 0.0006(11)
C5 0.0447(13) 0.0500(15) 0.0348(12) 0.0036(11) -0.0014(10) 0.0141(11)
C6 0.0326(13) 0.099(3) 0.070(2) 0.0141(19) -0.0087(13) 0.0012(15)
C7 0.089(2) 0.070(2) 0.0385(15) -0.0118(14) -0.0140(15) -0.0039(18)
C8 0.0584(17) 0.105(3) 0.0357(14) 0.0203(16) 0.0131(12) 0.0233(18)
C9 0.0682(19) 0.0474(17) 0.0667(19) 0.0207(14) -0.0158(15) -0.0098(14)
C10 0.084(2) 0.063(2) 0.0567(18) 0.0000(15) 0.0067(15) 0.0369(17)
C11 0.0354(12) 0.0391(13) 0.0571(15) 0.0064(11) 0.0113(10) -0.0071(10)
C12 0.0394(12) 0.0402(13) 0.0502(14) 0.0002(11) -0.0031(10) -0.0098(11)
C13 0.0450(13) 0.0307(12) 0.0424(12) -0.0033(10) 0.0045(10) -0.0044(10)
C14 0.0388(12) 0.0293(11) 0.0389(12) 0.0042(9) 0.0055(9) -0.0012(9)
C15 0.0418(12) 0.0334(12) 0.0392(12) 0.0041(10) 0.0050(9) -0.0035(10)
C16 0.0522(17) 0.069(2) 0.089(2) 0.0167(18) 0.0324(16) -0.0061(15)
C17 0.0569(18) 0.0601(19) 0.084(2) -0.0005(17) -0.0151(16) -0.0221(15)
C18 0.0709(18) 0.0438(15) 0.0494(15) -0.0132(12) 0.0101(13) -0.0005(13)
C19 0.0346(12) 0.0359(13) 0.0604(15) 0.0112(11) 0.0015(10) 0.0032(10)
C20 0.0696(18) 0.0408(14) 0.0379(13) 0.0062(11) 0.0052(12) 0.0036(13)
C21 0.0350(11) 0.0325(11) 0.0313(11) -0.0016(9) 0.0023(8) 0.0047(9)
C22 0.0380(11) 0.0271(11) 0.0358(11) -0.0016(9) 0.0044(9) -0.0017(9)
C23 0.0481(13) 0.0366(13) 0.0375(12) -0.0034(10) -0.0009(10) -0.0090(11)
C24 0.0629(16) 0.0404(14) 0.0330(12) -0.0037(10) 0.0102(11) -0.0055(12)
C25 0.0446(13) 0.0466(14) 0.0410(13) -0.0049(11) 0.0132(10) 0.0018(11)
C26 0.0355(11) 0.0448(14) 0.0380(12) -0.0044(10) 0.0061(9) 0.0066(10)
C27 0.0352(12) 0.0460(14) 0.0472(14) -0.0043(11) 0.0025(10) -0.0058(10)
C28 0.094(2) 0.069(2) 0.0368(14) -0.0136(14) 0.0168(14) -0.0226(18)
C29 0.0305(12) 0.084(2) 0.0499(15) -0.0124(15) 0.0053(10) 0.0073(13)
C41 0.0315(10) 0.0257(10) 0.0379(11) -0.0012(9) 0.0030(8) -0.0012(8)
F42 0.0387(7) 0.0475(8) 0.0355(7) -0.0008(6) 0.0078(5) 0.0005(6)
C42 0.0341(11) 0.0289(11) 0.0411(12) -0.0024(9) 0.0051(9) 0.0007(9)
F43 0.0653(10) 0.0501(9) 0.0373(8) 0.0034(6) -0.0067(7) 0.0006(7)
C43 0.0514(14) 0.0288(12) 0.0389(12) 0.0025(9) -0.0015(10) -0.0029(10)
F44 0.0503(9) 0.0597(10) 0.0725(11) 0.0094(8) -0.0251(8) 0.0000(8)
C44 0.0391(13) 0.0343(13) 0.0570(15) 0.0025(11) -0.0132(11) 0.0003(10)
F45 0.0268(7) 0.0764(12) 0.0902(13) 0.0128(10) 0.0044(7) 0.0000(7)
C45 0.0272(11) 0.0416(13) 0.0666(17) 0.0029(12) 0.0012(10) -0.0001(10)
F46 0.0384(7) 0.0612(10) 0.0499(8) 0.0082(7) 0.0148(6) 0.0023(7)
C46 0.0338(11) 0.0388(13) 0.0455(13) 0.0009(10) 0.0056(9) 0.0002(10)
C51 0.0296(10) 0.0361(12) 0.0355(11) 0.0008(9) 0.0038(8) -0.0019(9)
F52 0.0537(8) 0.0433(8) 0.0408(7) -0.0054(6) 0.0138(6) -0.0004(7)
C52 0.0337(11) 0.0395(13) 0.0404(12) 0.0004(10) 0.0056(9) -0.0011(10)
F53 0.0846(13) 0.0385(9) 0.0876(13) -0.0146(9) 0.0130(10) 0.0057(9)
C53 0.0481(14) 0.0335(13) 0.0614(17) -0.0020(12) 0.0016(12) 0.0045(11)
F54 0.1078(16) 0.0427(10) 0.1048(16) 0.0271(10) 0.0107(13) -0.0008(10)
C54 0.0635(18) 0.0363(15) 0.071(2) 0.0184(14) 0.0024(15) -0.0003(13)
F55 0.1070(16) 0.0756(13) 0.0621(11) 0.0326(10) 0.0262(11) -0.0068(11)
C55 0.0621(18) 0.0549(17) 0.0519(16) 0.0195(14) 0.0109(13) -0.0022(14)
F56 0.0828(12) 0.0608(10) 0.0431(8) 0.0035(7) 0.0289(8) 0.0026(9)
C56 0.0478(14) 0.0482(15) 0.0386(13) 0.0036(11) 0.0105(10) 0.0031(12)

loop_
_atom_type_symbol
_atom_type_description
_atom_type_scat_dispersion_real
_atom_type_scat_dispersion_imag
_atom_type_scat_source
C C 0.0033 0.0016 'International Tables Vol C Tables 4.2.6.8 and 6.1.1.4'
H H 0.0000 0.0000 'International Tables Vol C Tables 4.2.6.8 and 6.1.1.4'
B B 0.0013 0.0007 'International Tables Vol C Tables 4.2.6.8 and 6.1.1.4'
O O 0.0106 0.0060 'International Tables Vol C Tables 4.2.6.8 and 6.1.1.4'
F F 0.0171 0.0103 'International Tables Vol C Tables 4.2.6.8 and 6.1.1.4'
Zr Zr -2.9673 0.5597 'International Tables Vol C Tables 4.2.6.8 and 6.1.1.4'

loop_
_geom_angle_atom_site_label_1
_geom_angle_atom_site_label_2
_geom_angle_atom_site_label_3
_geom_angle
O1 Zr1 O2 96.71(6)
O1 Zr1 C1 96.78(8)
O2 Zr1 C1 130.26(7)
O1 Zr1 C11 86.51(8)
O2 Zr1 C11 127.05(7)
C1 Zr1 C11 101.39(9)
O1 Zr1 C15 81.56(7)
O2 Zr1 C15 95.93(7)
C1 Zr1 C15 133.36(8)
C11 Zr1 C15 32.08(8)
O1 Zr1 C13 134.74(7)
O2 Zr1 C13 92.85(7)
C1 Zr1 C13 110.08(9)
C11 Zr1 C13 53.58(8)
C15 Zr1 C13 53.44(8)
O1 Zr1 C12 117.66(8)
O2 Zr1 C12 124.77(7)
C1 Zr1 C12 89.28(9)
C11 Zr1 C12 32.16(8)
C15 Zr1 C12 53.05(8)
C13 Zr1 C12 32.27(8)
O1 Zr1 C4 90.46(8)
O2 Zr1 C4 78.69(7)
C1 Zr1 C4 53.58(8)
C11 Zr1 C4 154.26(8)
C15 Zr1 C4 169.85(8)
C13 Zr1 C4 134.79(8)
C12 Zr1 C4 137.01(8)
O1 Zr1 C14 109.03(7)
O2 Zr1 C14 76.33(6)
C1 Zr1 C14 140.88(9)
C11 Zr1 C14 53.28(8)
C15 Zr1 C14 32.29(7)
C13 Zr1 C14 32.03(7)
C12 Zr1 C14 52.96(8)
C4 Zr1 C14 149.79(8)
O1 Zr1 C5 75.78(7)
O2 Zr1 C5 108.24(7)
C1 Zr1 C5 32.38(9)
C11 Zr1 C5 123.54(8)
C15 Zr1 C5 148.39(8)
C13 Zr1 C5 141.37(8)
C12 Zr1 C5 120.78(8)
C4 Zr1 C5 31.81(8)
C14 Zr1 C5 173.22(8)
O1 Zr1 C2 127.36(7)
O2 Zr1 C2 108.92(7)
C1 Zr1 C2 32.46(8)
C11 Zr1 C2 110.33(9)
C15 Zr1 C2 137.10(8)
C13 Zr1 C2 90.01(8)
C12 Zr1 C2 84.11(8)
C4 Zr1 C2 53.04(8)
C14 Zr1 C2 121.15(8)
C5 Zr1 C2 52.98(8)
O1 Zr1 C3 122.51(8)
O2 Zr1 C3 79.29(7)
C1 Zr1 C3 53.38(8)
C11 Zr1 C3 140.60(9)
C15 Zr1 C3 155.73(8)
C13 Zr1 C3 102.72(8)
C12 Zr1 C3 110.42(8)
C4 Zr1 C3 32.16(8)
C14 Zr1 C3 124.81(8)
C5 Zr1 C3 52.77(8)
C2 Zr1 C3 31.71(8)
C21 O1 Zr1 163.06(15)
C30 O2 Zr1 144.73(15)
C30 O3 C31 95.71(16)
O2 C30 O3 118.98(19)
O2 C30 B1 145.0(2)
O3 C30 B1 95.57(16)
O3 C31 B1 89.61(16)
O3 C31 H31A 113.7
B1 C31 H31A 113.7
O3 C31 H31B 113.7
B1 C31 H31B 113.7
H31A C31 H31B 111.0
C51 B1 C41 109.70(18)
C51 B1 C30 113.58(18)
C41 B1 C30 119.01(18)
C51 B1 C31 119.25(19)
C41 B1 C31 113.76(19)
C30 B1 C31 79.04(16)
C5 C1 C2 107.2(2)
C5 C1 C6 125.4(3)
C2 C1 C6 125.9(3)
C5 C1 Zr1 75.17(13)
C2 C1 Zr1 75.51(13)
C6 C1 Zr1 125.93(19)
C3 C2 C1 108.1(2)
C3 C2 C7 123.3(3)
C1 C2 C7 127.1(3)
C3 C2 Zr1 74.34(13)
C1 C2 Zr1 72.03(13)
C7 C2 Zr1 130.69(19)
C2 C3 C4 108.0(2)
C2 C3 C8 125.0(3)
C4 C3 C8 125.9(3)
C2 C3 Zr1 73.95(14)
C4 C3 Zr1 72.94(13)
C8 C3 Zr1 128.10(17)
C5 C4 C3 108.0(2)
C5 C4 C9 125.0(3)
C3 C4 C9 126.7(3)
C5 C4 Zr1 74.51(14)
C3 C4 Zr1 74.91(14)
C9 C4 Zr1 121.34(16)
C4 C5 C1 108.5(2)
C4 C5 C10 124.1(3)
C1 C5 C10 127.3(3)
C4 C5 Zr1 73.68(14)
C1 C5 Zr1 72.45(14)
C10 C5 Zr1 123.67(17)
C1 C6 H6A 109.5
C1 C6 H6B 109.5
H6A C6 H6B 109.5
C1 C6 H6C 109.5
H6A C6 H6C 109.5
H6B C6 H6C 109.5
C2 C7 H7A 109.5
C2 C7 H7B 109.5
H7A C7 H7B 109.5
C2 C7 H7C 109.5
H7A C7 H7C 109.5
H7B C7 H7C 109.5
C3 C8 H8A 109.5
C3 C8 H8B 109.5
H8A C8 H8B 109.5
C3 C8 H8C 109.5
H8A C8 H8C 109.5
H8B C8 H8C 109.5
C4 C9 H9A 109.5
C4 C9 H9B 109.5
H9A C9 H9B 109.5
C4 C9 H9C 109.5
H9A C9 H9C 109.5
H9B C9 H9C 109.5
C5 C10 H10A 109.5
C5 C10 H10B 109.5
H10A C10 H10B 109.5
C5 C10 H10C 109.5
H10A C10 H10C 109.5
H10B C10 H10C 109.5
C15 C11 C12 108.0(2)
C15 C11 C16 124.9(3)
C12 C11 C16 126.0(2)
C15 C11 Zr1 74.28(13)
C12 C11 Zr1 74.50(14)
C16 C11 Zr1 126.59(19)
C11 C12 C13 108.4(2)
C11 C12 C17 123.1(2)
C13 C12 C17 126.1(3)
C11 C12 Zr1 73.34(14)
C13 C12 Zr1 73.79(13)
C17 C12 Zr1 132.6(2)
C14 C13 C12 107.4(2)
C14 C13 C18 124.8(2)
C12 C13 C18 126.5(2)
C14 C13 Zr1 74.36(13)
C12 C13 Zr1 73.93(14)
C18 C13 Zr1 127.25(17)
C13 C14 C15 108.1(2)
C13 C14 C19 127.2(2)
C15 C14 C19 123.9(2)
C13 C14 Zr1 73.61(13)
C15 C14 Zr1 73.30(13)
C19 C14 Zr1 126.46(16)
C11 C15 C14 108.0(2)
C11 C15 C20 126.4(2)
C14 C15 C20 125.2(2)
C11 C15 Zr1 73.64(14)
C14 C15 Zr1 74.41(13)
C20 C15 Zr1 123.31(17)
C11 C16 H16A 109.5
C11 C16 H16B 109.5
H16A C16 H16B 109.5
C11 C16 H16C 109.5
H16A C16 H16C 109.5
H16B C16 H16C 109.5
C12 C17 H17A 109.5
C12 C17 H17B 109.5
H17A C17 H17B 109.5
C12 C17 H17C 109.5
H17A C17 H17C 109.5
H17B C17 H17C 109.5
C13 C18 H18A 109.5
C13 C18 H18B 109.5
H18A C18 H18B 109.5
C13 C18 H18C 109.5
H18A C18 H18C 109.5
H18B C18 H18C 109.5
C14 C19 H19A 109.5
C14 C19 H19B 109.5
H19A C19 H19B 109.5
C14 C19 H19C 109.5
H19A C19 H19C 109.5
H19B C19 H19C 109.5
C15 C20 H20A 109.5
C15 C20 H20B 109.5
H20A C20 H20B 109.5
C15 C20 H20C 109.5
H20A C20 H20C 109.5
H20B C20 H20C 109.5
O1 C21 C22 117.93(19)
O1 C21 C26 121.78(19)
C22 C21 C26 120.3(2)
C23 C22 C21 118.9(2)
C23 C22 C27 121.2(2)
C21 C22 C27 119.8(2)
C22 C23 C24 122.1(2)
C22 C23 H23 118.9
C24 C23 H23 118.9
C25 C24 C23 117.6(2)
C25 C24 C28 121.6(3)
C23 C24 C28 120.8(2)
C24 C25 C26 122.7(2)
C24 C25 H25 118.6
C26 C25 H25 118.6
C25 C26 C21 118.2(2)
C25 C26 C29 119.4(2)
C21 C26 C29 122.5(2)
C22 C27 H27A 109.5
C22 C27 H27B 109.5
H27A C27 H27B 109.5
C22 C27 H27C 109.5
H27A C27 H27C 109.5
H27B C27 H27C 109.5
C24 C28 H28A 109.5
C24 C28 H28B 109.5
H28A C28 H28B 109.5
C24 C28 H28C 109.5
H28A C28 H28C 109.5
H28B C28 H28C 109.5
C26 C29 H29A 109.5
C26 C29 H29B 109.5
H29A C29 H29B 109.5
C26 C29 H29C 109.5
H29A C29 H29C 109.5
H29B C29 H29C 109.5
C42 C41 C46 114.1(2)
C42 C41 B1 127.73(19)
C46 C41 B1 118.19(19)
F42 C42 C41 120.04(19)
F42 C42 C43 116.6(2)
C41 C42 C43 123.4(2)
F43 C43 C44 119.6(2)
F43 C43 C42 120.5(2)
C44 C43 C42 120.0(2)
F44 C44 C43 120.6(2)
F44 C44 C45 120.1(2)
C43 C44 C45 119.3(2)
F45 C45 C44 120.1(2)
F45 C45 C46 120.9(2)
C44 C45 C46 119.0(2)
F46 C46 C45 116.9(2)
F46 C46 C41 118.7(2)
C45 C46 C41 124.4(2)
C56 C51 C52 113.8(2)
C56 C51 B1 126.3(2)
C52 C51 B1 119.79(19)
F52 C52 C53 117.0(2)
F52 C52 C51 118.6(2)
C53 C52 C51 124.4(2)
F53 C53 C54 120.2(2)
F53 C53 C52 120.9(3)
C54 C53 C52 118.9(3)
F54 C54 C55 120.1(3)
F54 C54 C53 120.3(3)
C55 C54 C53 119.6(2)
F55 C55 C54 119.8(3)
F55 C55 C56 120.6(3)
C54 C55 C56 119.6(3)
F56 C56 C55 115.9(2)
F56 C56 C51 120.3(2)
C55 C56 C51 123.8(3)

loop_
_geom_bond_atom_site_label_1
_geom_bond_atom_site_label_2
_geom_bond_distance
Zr1 O1 1.9678(15)
Zr1 O2 2.1778(14)
Zr1 C1 2.532(2)
Zr1 C11 2.542(2)
Zr1 C15 2.550(2)
Zr1 C13 2.555(2)
Zr1 C12 2.556(2)
Zr1 C4 2.557(2)
Zr1 C14 2.564(2)
Zr1 C5 2.567(2)
Zr1 C2 2.577(2)
Zr1 C3 2.582(2)
O1 C21 1.355(2)
O2 C30 1.250(2)
O3 C30 1.331(3)
O3 C31 1.493(3)
C30 B1 1.647(3)
C31 B1 1.647(3)
C31 H31A 0.9900
C31 H31B 0.9900
B1 C51 1.620(3)
B1 C41 1.626(3)
C1 C5 1.422(4)
C1 C2 1.429(4)
C1 C6 1.507(4)
C2 C3 1.409(4)
C2 C7 1.508(4)
C3 C4 1.423(4)
C3 C8 1.502(3)
C4 C5 1.404(3)
C4 C9 1.495(4)
C5 C10 1.497(4)
C6 H6A 0.9800
C6 H6B 0.9800
C6 H6C 0.9800
C7 H7A 0.9800
C7 H7B 0.9800
C7 H7C 0.9800
C8 H8A 0.9800
C8 H8B 0.9800
C8 H8C 0.9800
C9 H9A 0.9800
C9 H9B 0.9800
C9 H9C 0.9800
C10 H10A 0.9800
C10 H10B 0.9800
C10 H10C 0.9800
C11 C15 1.407(3)
C11 C12 1.412(4)
C11 C16 1.506(4)
C12 C13 1.420(3)
C12 C17 1.506(4)
C13 C14 1.412(3)
C13 C18 1.500(3)
C14 C15 1.422(3)
C14 C19 1.490(3)
C15 C20 1.503(3)
C16 H16A 0.9800
C16 H16B 0.9800
C16 H16C 0.9800
C17 H17A 0.9800
C17 H17B 0.9800
C17 H17C 0.9800
C18 H18A 0.9800
C18 H18B 0.9800
C18 H18C 0.9800
C19 H19A 0.9800
C19 H19B 0.9800
C19 H19C 0.9800
C20 H20A 0.9800
C20 H20B 0.9800
C20 H20C 0.9800
C21 C22 1.400(3)
C21 C26 1.401(3)
C22 C23 1.387(3)
C22 C27 1.498(3)
C23 C24 1.387(4)
C23 H23 0.9500
C24 C25 1.383(4)
C24 C28 1.509(3)
C25 C26 1.393(3)
C25 H25 0.9500
C26 C29 1.505(3)
C27 H27A 0.9800
C27 H27B 0.9800
C27 H27C 0.9800
C28 H28A 0.9800
C28 H28B 0.9800
C28 H28C 0.9800
C29 H29A 0.9800
C29 H29B 0.9800
C29 H29C 0.9800
C41 C42 1.385(3)
C41 C46 1.387(3)
F42 C42 1.345(3)
C42 C43 1.387(3)
F43 C43 1.350(3)
C43 C44 1.370(4)
F44 C44 1.344(3)
C44 C45 1.375(4)
F45 C45 1.345(3)
C45 C46 1.384(3)
F46 C46 1.353(3)
C51 C56 1.383(3)
C51 C52 1.391(3)
F52 C52 1.348(3)
C52 C53 1.377(4)
F53 C53 1.335(3)
C53 C54 1.371(4)
F54 C54 1.349(3)
C54 C55 1.371(4)
F55 C55 1.350(3)
C55 C56 1.380(4)
F56 C56 1.354(3)

loop_
_geom_torsion_atom_site_label_1
_geom_torsion_atom_site_label_2
_geom_torsion_atom_site_label_3
_geom_torsion_atom_site_label_4
_geom_torsion
O2 Zr1 O1 C21 -87.0(5)
C1 Zr1 O1 C21 141.0(5)
C11 Zr1 O1 C21 39.9(5)
C15 Zr1 O1 C21 8.0(5)
C13 Zr1 O1 C21 13.8(5)
C12 Zr1 O1 C21 48.2(5)
C4 Zr1 O1 C21 -165.7(5)
C14 Zr1 O1 C21 -9.2(5)
C5 Zr1 O1 C21 165.8(5)
C2 Zr1 O1 C21 153.0(5)
C3 Zr1 O1 C21 -168.5(5)
O1 Zr1 O2 C30 178.3(2)
C1 Zr1 O2 C30 -76.9(3)
C11 Zr1 O2 C30 87.6(3)
C15 Zr1 O2 C30 96.2(2)
C13 Zr1 O2 C30 42.6(2)
C12 Zr1 O2 C30 47.7(3)
C4 Zr1 O2 C30 -92.5(2)
C14 Zr1 O2 C30 70.3(2)
C5 Zr1 O2 C30 -104.5(2)
C2 Zr1 O2 C30 -48.3(3)
C3 Zr1 O2 C30 -59.8(2)
Zr1 O2 C30 O3 -8.2(4)
Zr1 O2 C30 B1 161.9(2)
C31 O3 C30 O2 172.1(2)
C31 O3 C30 B1 -2.17(18)
C30 O3 C31 B1 2.16(18)
O2 C30 B1 C51 -52.0(4)
O3 C30 B1 C51 119.29(19)
O2 C30 B1 C41 79.5(4)
O3 C30 B1 C41 -109.2(2)
O2 C30 B1 C31 -169.3(3)
O3 C30 B1 C31 1.99(16)
O3 C31 B1 C51 -112.8(2)
O3 C31 B1 C41 115.26(19)
O3 C31 B1 C30 -1.77(15)
O1 Zr1 C1 C5 49.49(15)
O2 Zr1 C1 C5 -55.27(18)
C11 Zr1 C1 C5 137.29(15)
C15 Zr1 C1 C5 134.27(15)
C13 Zr1 C1 C5 -167.54(14)
C12 Zr1 C1 C5 167.27(15)
C4 Zr1 C1 C5 -36.05(14)
C14 Zr1 C1 C5 -178.69(13)
C2 Zr1 C1 C5 -112.6(2)
C3 Zr1 C1 C5 -76.37(16)
O1 Zr1 C1 C2 162.10(16)
O2 Zr1 C1 C2 57.34(19)
C11 Zr1 C1 C2 -110.10(17)
C15 Zr1 C1 C2 -113.12(17)
C13 Zr1 C1 C2 -54.93(18)
C12 Zr1 C1 C2 -80.12(17)
C4 Zr1 C1 C2 76.56(17)
C14 Zr1 C1 C2 -66.1(2)
C5 Zr1 C1 C2 112.6(2)
C3 Zr1 C1 C2 36.24(15)
O1 Zr1 C1 C6 -73.8(3)
O2 Zr1 C1 C6 -178.6(2)
C11 Zr1 C1 C6 14.0(3)
C15 Zr1 C1 C6 11.0(3)
C13 Zr1 C1 C6 69.2(3)
C12 Zr1 C1 C6 44.0(3)
C4 Zr1 C1 C6 -159.3(3)
C14 Zr1 C1 C6 58.0(3)
C5 Zr1 C1 C6 -123.3(3)
C2 Zr1 C1 C6 124.1(3)
C3 Zr1 C1 C6 160.3(3)
C5 C1 C2 C3 3.0(3)
C6 C1 C2 C3 169.7(2)
Zr1 C1 C2 C3 -66.14(17)
C5 C1 C2 C7 -163.0(3)
C6 C1 C2 C7 3.8(4)
Zr1 C1 C2 C7 127.9(3)
C5 C1 C2 Zr1 69.10(16)
C6 C1 C2 Zr1 -124.1(3)
O1 Zr1 C2 C3 92.90(17)
O2 Zr1 C2 C3 -21.75(17)
C1 Zr1 C2 C3 115.5(2)
C11 Zr1 C2 C3 -165.49(15)
C15 Zr1 C2 C3 -143.72(15)
C13 Zr1 C2 C3 -114.76(16)
C12 Zr1 C2 C3 -146.55(16)
C4 Zr1 C2 C3 37.08(15)
C14 Zr1 C2 C3 -106.90(16)
C5 Zr1 C2 C3 77.21(16)
O1 Zr1 C2 C1 -22.6(2)
O2 Zr1 C2 C1 -137.22(16)
C11 Zr1 C2 C1 79.04(17)
C15 Zr1 C2 C1 100.81(18)
C13 Zr1 C2 C1 129.76(17)
C12 Zr1 C2 C1 97.98(17)
C4 Zr1 C2 C1 -78.39(17)
C14 Zr1 C2 C1 137.63(16)
C5 Zr1 C2 C1 -38.26(16)
C3 Zr1 C2 C1 -115.5(2)
O1 Zr1 C2 C7 -146.4(3)
O2 Zr1 C2 C7 98.9(3)
C1 Zr1 C2 C7 -123.8(4)
C11 Zr1 C2 C7 -44.8(3)
C15 Zr1 C2 C7 -23.0(3)
C13 Zr1 C2 C7 5.9(3)
C12 Zr1 C2 C7 -25.9(3)
C4 Zr1 C2 C7 157.8(3)
C14 Zr1 C2 C7 13.8(3)
C5 Zr1 C2 C7 -162.1(3)
C3 Zr1 C2 C7 120.7(3)
C1 C2 C3 C4 -0.9(3)
C7 C2 C3 C4 165.7(2)
Zr1 C2 C3 C4 -65.50(16)
C1 C2 C3 C8 -169.8(2)
C7 C2 C3 C8 -3.1(4)
Zr1 C2 C3 C8 125.6(2)
C1 C2 C3 Zr1 64.62(17)
C7 C2 C3 Zr1 -128.8(2)
O1 Zr1 C3 C2 -109.73(16)
O2 Zr1 C3 C2 159.10(16)
C1 Zr1 C3 C2 -37.13(15)
C11 Zr1 C3 C2 21.7(2)
C15 Zr1 C3 C2 78.5(2)
C13 Zr1 C3 C2 68.58(16)
C12 Zr1 C3 C2 35.81(17)
C4 Zr1 C3 C2 -115.2(2)
C14 Zr1 C3 C2 94.21(16)
C5 Zr1 C3 C2 -77.96(16)
O1 Zr1 C3 C4 5.42(17)
O2 Zr1 C3 C4 -85.75(14)
C1 Zr1 C3 C4 78.02(16)
C11 Zr1 C3 C4 136.88(15)
C15 Zr1 C3 C4 -166.33(17)
C13 Zr1 C3 C4 -176.27(14)
C12 Zr1 C3 C4 150.96(14)
C14 Zr1 C3 C4 -150.64(13)
C5 Zr1 C3 C4 37.20(14)
C2 Zr1 C3 C4 115.2(2)
O1 Zr1 C3 C8 128.0(3)
O2 Zr1 C3 C8 36.9(3)
C1 Zr1 C3 C8 -159.4(3)
C11 Zr1 C3 C8 -100.5(3)
C15 Zr1 C3 C8 -43.7(4)
C13 Zr1 C3 C8 -53.7(3)
C12 Zr1 C3 C8 -86.4(3)
C4 Zr1 C3 C8 122.6(3)
C14 Zr1 C3 C8 -28.0(3)
C5 Zr1 C3 C8 159.8(3)
C2 Zr1 C3 C8 -122.2(3)
C2 C3 C4 C5 -1.6(3)
C8 C3 C4 C5 167.2(2)
Zr1 C3 C4 C5 -67.74(16)
C2 C3 C4 C9 -175.7(2)
C8 C3 C4 C9 -7.0(4)
Zr1 C3 C4 C9 118.1(2)
C2 C3 C4 Zr1 66.17(16)
C8 C3 C4 Zr1 -125.1(2)
O1 Zr1 C4 C5 -61.37(15)
O2 Zr1 C4 C5 -158.12(16)
C1 Zr1 C4 C5 36.73(14)
C11 Zr1 C4 C5 21.5(3)
C15 Zr1 C4 C5 -99.4(4)
C13 Zr1 C4 C5 119.19(16)
C12 Zr1 C4 C5 72.21(19)
C14 Zr1 C4 C5 167.19(15)
C2 Zr1 C4 C5 77.52(16)
C3 Zr1 C4 C5 114.1(2)
O1 Zr1 C4 C3 -175.43(14)
O2 Zr1 C4 C3 87.83(14)
C1 Zr1 C4 C3 -77.33(15)
C11 Zr1 C4 C3 -92.5(2)
C15 Zr1 C4 C3 146.6(4)
C13 Zr1 C4 C3 5.13(19)
C12 Zr1 C4 C3 -41.8(2)
C14 Zr1 C4 C3 53.1(2)
C5 Zr1 C4 C3 -114.1(2)
C2 Zr1 C4 C3 -36.54(14)
O1 Zr1 C4 C9 60.5(2)
O2 Zr1 C4 C9 -36.3(2)
C1 Zr1 C4 C9 158.6(3)
C11 Zr1 C4 C9 143.4(2)
C15 Zr1 C4 C9 22.5(6)
C13 Zr1 C4 C9 -119.0(2)
C12 Zr1 C4 C9 -165.9(2)
C14 Zr1 C4 C9 -71.0(3)
C5 Zr1 C4 C9 121.9(3)
C2 Zr1 C4 C9 -160.6(3)
C3 Zr1 C4 C9 -124.1(3)
C3 C4 C5 C1 3.4(3)
C9 C4 C5 C1 177.7(2)
Zr1 C4 C5 C1 -64.58(17)
C3 C4 C5 C10 -172.0(2)
C9 C4 C5 C10 2.3(4)
Zr1 C4 C5 C10 120.0(2)
C3 C4 C5 Zr1 68.01(16)
C9 C4 C5 Zr1 -117.7(2)
C2 C1 C5 C4 -3.9(3)
C6 C1 C5 C4 -170.8(2)
Zr1 C1 C5 C4 65.39(17)
C2 C1 C5 C10 171.3(2)
C6 C1 C5 C10 4.5(4)
Zr1 C1 C5 C10 -119.3(3)
C2 C1 C5 Zr1 -69.33(16)
C6 C1 C5 Zr1 123.8(3)
O1 Zr1 C5 C4 115.11(15)
O2 Zr1 C5 C4 22.63(16)
C1 Zr1 C5 C4 -116.0(2)
C11 Zr1 C5 C4 -168.97(14)
C15 Zr1 C5 C4 160.62(15)
C13 Zr1 C5 C4 -97.11(18)
C12 Zr1 C5 C4 -130.91(15)
C14 Zr1 C5 C4 -109.0(6)
C2 Zr1 C5 C4 -77.69(16)
C3 Zr1 C5 C4 -37.62(14)
O1 Zr1 C5 C1 -128.84(16)
O2 Zr1 C5 C1 138.67(14)
C11 Zr1 C5 C1 -52.92(18)
C15 Zr1 C5 C1 -83.3(2)
C13 Zr1 C5 C1 18.9(2)
C12 Zr1 C5 C1 -14.86(18)
C4 Zr1 C5 C1 116.0(2)
C14 Zr1 C5 C1 7.0(7)
C2 Zr1 C5 C1 38.35(15)
C3 Zr1 C5 C1 78.42(16)
O1 Zr1 C5 C10 -5.3(2)
O2 Zr1 C5 C10 -97.8(3)
C1 Zr1 C5 C10 123.6(3)
C11 Zr1 C5 C10 70.6(3)
C15 Zr1 C5 C10 40.2(3)
C13 Zr1 C5 C10 142.5(2)
C12 Zr1 C5 C10 108.7(3)
C4 Zr1 C5 C10 -120.4(3)
C14 Zr1 C5 C10 130.6(6)
C2 Zr1 C5 C10 161.9(3)
C3 Zr1 C5 C10 -158.0(3)
O1 Zr1 C11 C15 -79.64(15)
O2 Zr1 C11 C15 16.13(18)
C1 Zr1 C11 C15 -175.87(15)
C13 Zr1 C11 C15 77.47(15)
C12 Zr1 C11 C15 114.3(2)
C4 Zr1 C11 C15 -163.46(17)
C14 Zr1 C11 C15 37.29(14)
C5 Zr1 C11 C15 -150.03(14)
C2 Zr1 C11 C15 151.62(14)
C3 Zr1 C11 C15 139.64(15)
O1 Zr1 C11 C12 166.08(15)
O2 Zr1 C11 C12 -98.15(15)
C1 Zr1 C11 C12 69.85(16)
C15 Zr1 C11 C12 -114.3(2)
C13 Zr1 C11 C12 -36.81(14)
C4 Zr1 C11 C12 82.3(2)
C14 Zr1 C11 C12 -76.98(15)
C5 Zr1 C11 C12 95.69(16)
C2 Zr1 C11 C12 37.34(16)
C3 Zr1 C11 C12 25.4(2)
O1 Zr1 C11 C16 42.5(3)
O2 Zr1 C11 C16 138.2(2)
C1 Zr1 C11 C16 -53.8(3)
C15 Zr1 C11 C16 122.1(3)
C13 Zr1 C11 C16 -160.4(3)
C12 Zr1 C11 C16 -123.6(3)
C4 Zr1 C11 C16 -41.4(4)
C14 Zr1 C11 C16 159.4(3)
C5 Zr1 C11 C16 -27.9(3)
C2 Zr1 C11 C16 -86.3(3)
C3 Zr1 C11 C16 -98.3(3)
C15 C11 C12 C13 -1.3(3)
C16 C11 C12 C13 -169.7(3)
Zr1 C11 C12 C13 66.02(18)
C15 C11 C12 C17 162.2(3)
C16 C11 C12 C17 -6.2(4)
Zr1 C11 C12 C17 -130.4(3)
C15 C11 C12 Zr1 -67.31(17)
C16 C11 C12 Zr1 124.3(3)
O1 Zr1 C12 C11 -15.73(16)
O2 Zr1 C12 C11 105.89(15)
C1 Zr1 C12 C11 -113.02(15)
C15 Zr1 C12 C11 37.29(14)
C13 Zr1 C12 C11 115.5(2)
C4 Zr1 C12 C11 -140.87(15)
C14 Zr1 C12 C11 78.04(15)
C5 Zr1 C12 C11 -105.12(15)
C2 Zr1 C12 C11 -145.12(15)
C3 Zr1 C12 C11 -163.13(14)
O1 Zr1 C12 C13 -131.18(14)
O2 Zr1 C12 C13 -9.56(17)
C1 Zr1 C12 C13 131.53(15)
C11 Zr1 C12 C13 -115.5(2)
C15 Zr1 C12 C13 -78.17(15)
C4 Zr1 C12 C13 103.68(16)
C14 Zr1 C12 C13 -37.42(13)
C5 Zr1 C12 C13 139.43(14)
C2 Zr1 C12 C13 99.42(15)
C3 Zr1 C12 C13 81.41(15)
O1 Zr1 C12 C17 104.3(3)
O2 Zr1 C12 C17 -134.1(3)
C1 Zr1 C12 C17 7.0(3)
C11 Zr1 C12 C17 120.0(3)
C15 Zr1 C12 C17 157.3(3)
C13 Zr1 C12 C17 -124.6(3)
C4 Zr1 C12 C17 -20.9(3)
C14 Zr1 C12 C17 -162.0(3)
C5 Zr1 C12 C17 14.9(3)
C2 Zr1 C12 C17 -25.1(3)
C3 Zr1 C12 C17 -43.1(3)
C11 C12 C13 C14 1.7(3)
C17 C12 C13 C14 -161.2(3)
Zr1 C12 C13 C14 67.39(16)
C11 C12 C13 C18 169.5(2)
C17 C12 C13 C18 6.6(4)
Zr1 C12 C13 C18 -124.8(3)
C11 C12 C13 Zr1 -65.72(18)
C17 C12 C13 Zr1 131.4(3)
O1 Zr1 C13 C14 -44.05(18)
O2 Zr1 C13 C14 58.30(14)
C1 Zr1 C13 C14 -166.70(13)
C11 Zr1 C13 C14 -77.18(15)
C15 Zr1 C13 C14 -36.98(13)
C12 Zr1 C13 C14 -113.9(2)
C4 Zr1 C13 C14 135.15(14)
C5 Zr1 C13 C14 -177.36(13)
C2 Zr1 C13 C14 167.24(14)
C3 Zr1 C13 C14 137.95(14)
O1 Zr1 C13 C12 69.80(17)
O2 Zr1 C13 C12 172.15(14)
C1 Zr1 C13 C12 -52.85(16)
C11 Zr1 C13 C12 36.67(14)
C15 Zr1 C13 C12 76.87(15)
C4 Zr1 C13 C12 -110.99(16)
C14 Zr1 C13 C12 113.9(2)
C5 Zr1 C13 C12 -63.51(19)
C2 Zr1 C13 C12 -78.90(15)
C3 Zr1 C13 C12 -108.19(15)
O1 Zr1 C13 C18 -166.20(19)
O2 Zr1 C13 C18 -63.9(2)
C1 Zr1 C13 C18 71.2(2)
C11 Zr1 C13 C18 160.7(3)
C15 Zr1 C13 C18 -159.1(3)
C12 Zr1 C13 C18 124.0(3)
C4 Zr1 C13 C18 13.0(3)
C14 Zr1 C13 C18 -122.1(3)
C5 Zr1 C13 C18 60.5(3)
C2 Zr1 C13 C18 45.1(2)
C3 Zr1 C13 C18 15.8(2)
C12 C13 C14 C15 -1.4(3)
C18 C13 C14 C15 -169.5(2)
Zr1 C13 C14 C15 65.70(16)
C12 C13 C14 C19 169.2(2)
C18 C13 C14 C19 1.1(4)
Zr1 C13 C14 C19 -123.7(2)
C12 C13 C14 Zr1 -67.10(17)
C18 C13 C14 Zr1 124.8(2)
O1 Zr1 C14 C13 148.50(13)
O2 Zr1 C14 C13 -119.02(14)
C1 Zr1 C14 C13 20.0(2)
C11 Zr1 C14 C13 78.23(15)
C15 Zr1 C14 C13 115.3(2)
C12 Zr1 C14 C13 37.72(14)
C4 Zr1 C14 C13 -84.0(2)
C5 Zr1 C14 C13 14.1(7)
C2 Zr1 C14 C13 -14.95(17)
C3 Zr1 C14 C13 -52.72(17)
O1 Zr1 C14 C15 33.24(15)
O2 Zr1 C14 C15 125.72(14)
C1 Zr1 C14 C15 -95.24(17)
C11 Zr1 C14 C15 -37.04(14)
C13 Zr1 C14 C15 -115.3(2)
C12 Zr1 C14 C15 -77.55(15)
C4 Zr1 C14 C15 160.77(15)
C5 Zr1 C14 C15 -101.2(6)
C2 Zr1 C14 C15 -130.22(14)
C3 Zr1 C14 C15 -167.99(13)
O1 Zr1 C14 C19 -87.0(2)
O2 Zr1 C14 C19 5.5(2)
C1 Zr1 C14 C19 144.56(19)
C11 Zr1 C14 C19 -157.2(2)
C15 Zr1 C14 C19 -120.2(3)
C13 Zr1 C14 C19 124.5(3)
C12 Zr1 C14 C19 162.3(2)
C4 Zr1 C14 C19 40.6(3)
C5 Zr1 C14 C19 138.6(6)
C2 Zr1 C14 C19 109.6(2)
C3 Zr1 C14 C19 71.8(2)
C12 C11 C15 C14 0.4(3)
C16 C11 C15 C14 169.0(3)
Zr1 C11 C15 C14 -67.03(16)
C12 C11 C15 C20 -172.9(2)
C16 C11 C15 C20 -4.3(4)
Zr1 C11 C15 C20 119.6(2)
C12 C11 C15 Zr1 67.46(18)
C16 C11 C15 Zr1 -124.0(3)
C13 C14 C15 C11 0.6(3)
C19 C14 C15 C11 -170.4(2)
Zr1 C14 C15 C11 66.52(17)
C13 C14 C15 C20 174.0(2)
C19 C14 C15 C20 3.0(4)
Zr1 C14 C15 C20 -120.1(2)
C13 C14 C15 Zr1 -65.91(16)
C19 C14 C15 Zr1 123.1(2)
O1 Zr1 C15 C11 96.95(15)
O2 Zr1 C15 C11 -167.12(15)
C1 Zr1 C15 C11 5.6(2)
C13 Zr1 C15 C11 -77.97(16)
C12 Zr1 C15 C11 -37.38(15)
C4 Zr1 C15 C11 135.5(4)
C14 Zr1 C15 C11 -114.6(2)
C5 Zr1 C15 C11 52.6(2)
C2 Zr1 C15 C11 -40.9(2)
C3 Zr1 C15 C11 -90.1(2)
O1 Zr1 C15 C14 -148.41(14)
O2 Zr1 C15 C14 -52.48(14)
C1 Zr1 C15 C14 120.21(15)
C11 Zr1 C15 C14 114.6(2)
C13 Zr1 C15 C14 36.66(13)
C12 Zr1 C15 C14 77.25(15)
C4 Zr1 C15 C14 -109.9(4)
C5 Zr1 C15 C14 167.24(15)
C2 Zr1 C15 C14 73.73(18)
C3 Zr1 C15 C14 24.6(3)
O1 Zr1 C15 C20 -26.2(2)
O2 Zr1 C15 C20 69.7(2)
C1 Zr1 C15 C20 -117.6(2)
C11 Zr1 C15 C20 -123.1(3)
C13 Zr1 C15 C20 158.9(2)
C12 Zr1 C15 C20 -160.5(2)
C4 Zr1 C15 C20 12.3(6)
C14 Zr1 C15 C20 122.2(3)
C5 Zr1 C15 C20 -70.5(3)
C2 Zr1 C15 C20 -164.05(19)
C3 Zr1 C15 C20 146.8(2)
Zr1 O1 C21 C22 78.5(5)
Zr1 O1 C21 C26 -101.9(5)
O1 C21 C22 C23 -175.7(2)
C26 C21 C22 C23 4.7(3)
O1 C21 C22 C27 4.6(3)
C26 C21 C22 C27 -175.1(2)
C21 C22 C23 C24 -2.4(4)
C27 C22 C23 C24 177.4(2)
C22 C23 C24 C25 -0.7(4)
C22 C23 C24 C28 179.2(3)
C23 C24 C25 C26 1.6(4)
C28 C24 C25 C26 -178.4(3)
C24 C25 C26 C21 0.7(4)
C24 C25 C26 C29 -177.2(3)
O1 C21 C26 C25 176.5(2)
C22 C21 C26 C25 -3.8(4)
O1 C21 C26 C29 -5.7(4)
C22 C21 C26 C29 174.0(2)
C51 B1 C41 C42 110.9(2)
C30 B1 C41 C42 -22.3(3)
C31 B1 C41 C42 -112.6(3)
C51 B1 C41 C46 -68.7(3)
C30 B1 C41 C46 158.1(2)
C31 B1 C41 C46 67.7(3)
C46 C41 C42 F42 179.9(2)
B1 C41 C42 F42 0.3(3)
C46 C41 C42 C43 0.6(3)
B1 C41 C42 C43 -179.1(2)
F42 C42 C43 F43 0.6(3)
C41 C42 C43 F43 179.9(2)
F42 C42 C43 C44 -179.5(2)
C41 C42 C43 C44 -0.2(4)
F43 C43 C44 F44 0.3(4)
C42 C43 C44 F44 -179.6(2)
F43 C43 C44 C45 179.6(2)
C42 C43 C44 C45 -0.2(4)
F44 C44 C45 F45 -0.1(4)
C43 C44 C45 F45 -179.4(2)
F44 C44 C45 C46 179.6(2)
C43 C44 C45 C46 0.2(4)
F45 C45 C46 F46 0.1(4)
C44 C45 C46 F46 -179.6(2)
F45 C45 C46 C41 179.8(2)
C44 C45 C46 C41 0.2(4)
C42 C41 C46 F46 179.2(2)
B1 C41 C46 F46 -1.1(3)
C42 C41 C46 C45 -0.6(4)
B1 C41 C46 C45 179.1(2)
C41 B1 C51 C56 109.0(3)
C30 B1 C51 C56 -115.1(2)
C31 B1 C51 C56 -24.7(3)
C41 B1 C51 C52 -66.9(3)
C30 B1 C51 C52 69.0(3)
C31 B1 C51 C52 159.4(2)
C56 C51 C52 F52 -179.6(2)
B1 C51 C52 F52 -3.3(3)
C56 C51 C52 C53 1.2(3)
B1 C51 C52 C53 177.6(2)
F52 C52 C53 F53 0.0(4)
C51 C52 C53 F53 179.1(2)
F52 C52 C53 C54 -179.5(2)
C51 C52 C53 C54 -0.4(4)
F53 C53 C54 F54 0.4(4)
C52 C53 C54 F54 179.9(3)
F53 C53 C54 C55 -179.5(3)
C52 C53 C54 C55 -0.1(4)
F54 C54 C55 F55 0.5(5)
C53 C54 C55 F55 -179.5(3)
F54 C54 C55 C56 179.6(3)
C53 C54 C55 C56 -0.4(5)
F55 C55 C56 F56 0.3(4)
C54 C55 C56 F56 -178.8(3)
F55 C55 C56 C51 -179.4(2)
C54 C55 C56 C51 1.5(5)
C52 C51 C56 F56 178.5(2)
B1 C51 C56 F56 2.5(4)
C52 C51 C56 C55 -1.8(4)
B1 C51 C56 C55 -177.9(3)

loop_
_platon_squeeze_void_nr
_platon_squeeze_void_average_x
_platon_squeeze_void_average_y
_platon_squeeze_void_average_z
_platon_squeeze_void_volume
_platon_squeeze_void_count_electrons
_platon_squeeze_void_content
1 0.000 0.000 0.500 383 94 ' '
2 0.000 0.500 1.000 383 94 ' '
